data_7049799
loop_
_publ_author_name
'Su, Ning'
'Zheng, You-Xuan'

_publ_section_title
;
 Four-membered red iridium(iii) complexes with Ir-S-P-S structures: rapid
 room-temperature synthesis and application in OLEDs.
;
_journal_issue 22
_journal_name_full 'Dalton transactions (Cambridge, England : 2003)'
_journal_page_first 7583
_journal_page_last 7588
_journal_paper_doi 10.1039/c9dt01270b
_journal_volume 48
_journal_year 2019
_chemical_formula_sum 'C44 H30 F6 Ir N4 O2 P S2'
_chemical_formula_weight 1048.01
_space_group_crystal_system monoclinic
_space_group_IT_number 14
_space_group_name_Hall '-P 2yn'
_space_group_name_H-M_alt 'P 1 21/n 1'
_symmetry_space_group_name_Hall '-P 2yn'
_symmetry_space_group_name_H-M 'P 1 21/n 1'
_atom_sites_solution_hydrogens geom
_audit_creation_method SHELXL-2018/3
_audit_update_record
;
2018-12-18 deposited with the CCDC.    2019-04-22 downloaded from the CCDC.
;
_cell_angle_alpha 90
_cell_angle_beta 93.404(2)
_cell_angle_gamma 90
_cell_formula_units_Z 4
_cell_length_a 8.2405(7)
_cell_length_b 23.652(2)
_cell_length_c 20.2737(18)
_cell_measurement_reflns_used 9929
_cell_measurement_temperature 173(2)
_cell_measurement_theta_max 27.54
_cell_measurement_theta_min 2.19
_cell_volume 3944.5(6)
_computing_structure_refinement 'SHELXL-2018/3 (Sheldrick, 2018)'
_computing_structure_solution 'SHELXT 2014/5 (Sheldrick, 2014)'
_diffrn_ambient_temperature 173(2)
_diffrn_measured_fraction_theta_full 0.999
_diffrn_measured_fraction_theta_max 0.999
_diffrn_measurement_device_type 'Bruker APEX-II CCD'
_diffrn_measurement_method '\f and \w scans'
_diffrn_radiation_type MoK\a
_diffrn_radiation_wavelength 0.71073
_diffrn_reflns_av_R_equivalents 0.0474
_diffrn_reflns_av_unetI/netI 0.0493
_diffrn_reflns_Laue_measured_fraction_full 0.999
_diffrn_reflns_Laue_measured_fraction_max 0.999
_diffrn_reflns_limit_h_max 9
_diffrn_reflns_limit_h_min -9
_diffrn_reflns_limit_k_max 28
_diffrn_reflns_limit_k_min -28
_diffrn_reflns_limit_l_max 24
_diffrn_reflns_limit_l_min -21
_diffrn_reflns_number 23111
_diffrn_reflns_point_group_measured_fraction_full 0.999
_diffrn_reflns_point_group_measured_fraction_max 0.999
_diffrn_reflns_theta_full 25.006
_diffrn_reflns_theta_max 25.006
_diffrn_reflns_theta_min 2.189
_exptl_absorpt_coefficient_mu 3.605
_exptl_crystal_density_diffrn 1.765
_exptl_crystal_description block
_exptl_crystal_F_000 2064
_exptl_crystal_size_max 0.220
_exptl_crystal_size_mid 0.190
_exptl_crystal_size_min 0.180
_refine_diff_density_max 1.277
_refine_diff_density_min -2.568
_refine_diff_density_rms 0.134
_refine_ls_extinction_method none
_refine_ls_goodness_of_fit_ref 0.996
_refine_ls_hydrogen_treatment constr
_refine_ls_matrix_type full
_refine_ls_number_parameters 582
_refine_ls_number_reflns 6944
_refine_ls_number_restraints 44
_refine_ls_restrained_S_all 0.996
_refine_ls_R_factor_all 0.0571
_refine_ls_R_factor_gt 0.0436
_refine_ls_shift/su_max 0.001
_refine_ls_shift/su_mean 0.000
_refine_ls_structure_factor_coef Fsqd
_refine_ls_weighting_details 'w=1/[\s^2^(Fo^2^)+(0.0405P)^2^+26.0601P] where P=(Fo^2^+2Fc^2^)/3'
_refine_ls_weighting_scheme calc
_refine_ls_wR_factor_gt 0.0918
_refine_ls_wR_factor_ref 0.0971
_reflns_Friedel_coverage 0.000
_reflns_number_gt 5830
_reflns_number_total 6944
_reflns_threshold_expression 'I > 2\s(I)'
_cod_data_source_file c9dt01270b2.cif
_cod_data_source_block 20180719ZYX_SN_DMEPSS_0m_a
_cod_depositor_comments 'Adding full bibliography for 7049799.cif.'
_cod_original_cell_volume 3944.4(6)
_cod_database_code 7049799
_shelx_shelxl_version_number 2018/3
_shelx_space_group_comment
;
The symmetry employed for this shelxl refinement is uniquely defined
by the following loop, which should always be used as a source of
symmetry information in preference to the above space-group names.
They are only intended as comments.
;
_shelx_estimated_absorpt_t_min 0.504
_shelx_estimated_absorpt_t_max 0.563

loop_
_space_group_symop_operation_xyz
'x, y, z'
'-x+1/2, y+1/2, -z+1/2'
'-x, -y, -z'
'x-1/2, -y-1/2, z-1/2'

loop_
_atom_site_label
_atom_site_type_symbol
_atom_site_fract_x
_atom_site_fract_y
_atom_site_fract_z
_atom_site_U_iso_or_equiv
_atom_site_adp_type
_atom_site_occupancy
_atom_site_site_symmetry_order
_atom_site_calc_flag
_atom_site_refinement_flags_posn
_atom_site_refinement_flags_adp
_atom_site_refinement_flags_occupancy
_atom_site_disorder_assembly
_atom_site_disorder_group
C1 C 0.1781(10) 0.0572(3) 0.2566(4) 0.0390(19) Uani 1 1 d . . . . .
C2 C 0.3399(9) 0.0864(3) 0.2520(4) 0.0309(17) Uani 1 1 d . . . . .
C3 C 0.4418(9) 0.0690(3) 0.2043(4) 0.0343(18) Uani 1 1 d . . . . .
H3 H 0.414615 0.037028 0.177526 0.041 Uiso 1 1 calc R U . . .
C4 C 0.5828(9) 0.0985(3) 0.1957(3) 0.0290(16) Uani 1 1 d . . . . .
H4 H 0.654603 0.086508 0.163451 0.035 Uiso 1 1 calc R U . . .
C5 C 0.6206(8) 0.1464(3) 0.2348(3) 0.0208(14) Uani 1 1 d . . . . .
C6 C 0.5259(8) 0.1609(3) 0.2886(3) 0.0180(13) Uani 1 1 d . . . . .
C7 C 0.3813(8) 0.1310(3) 0.2940(3) 0.0269(16) Uani 1 1 d . . . . .
H7 H 0.309826 0.141492 0.326955 0.032 Uiso 1 1 calc R U . . .
C8 C 0.7677(7) 0.1801(3) 0.2303(3) 0.0179(13) Uani 1 1 d . . . . .
C9 C 0.8803(8) 0.1808(3) 0.1792(3) 0.0203(14) Uani 1 1 d . . . . .
C10 C 0.8479(9) 0.1598(3) 0.1136(3) 0.0257(15) Uani 1 1 d . . . . .
H10 H 0.745597 0.143121 0.101513 0.031 Uiso 1 1 calc R U . . .
C11 C 0.9635(9) 0.1636(3) 0.0681(4) 0.0325(17) Uani 1 1 d . . . . .
H11 H 0.940169 0.149692 0.024621 0.039 Uiso 1 1 calc R U . . .
C12 C 1.1160(9) 0.1878(3) 0.0846(4) 0.0359(19) Uani 1 1 d . . . . .
H12 H 1.195912 0.188946 0.052758 0.043 Uiso 1 1 calc R U . . .
C13 C 1.1505(9) 0.2098(3) 0.1465(4) 0.0333(18) Uani 1 1 d . . . . .
H13 H 1.254309 0.225753 0.157716 0.040 Uiso 1 1 calc R U . . .
C14 C 1.0316(8) 0.2087(3) 0.1931(3) 0.0234(15) Uani 1 1 d . . . . .
C15 C 0.9478(8) 0.2387(3) 0.2924(3) 0.0217(14) Uani 1 1 d . . . . .
H15 H 0.967835 0.260445 0.331448 0.026 Uiso 1 1 calc R U . . .
C16 C 1.0662(8) 0.0788(3) 0.4685(4) 0.0274(16) Uani 1 1 d . . . . .
C17 C 0.9090(8) 0.1088(3) 0.4703(3) 0.0207(14) Uani 1 1 d . . . . .
C18 C 0.8124(8) 0.1004(3) 0.5237(3) 0.0252(15) Uani 1 1 d . . . . .
H18 H 0.847887 0.076958 0.559789 0.030 Uiso 1 1 calc R U . . .
C19 C 0.6695(8) 0.1263(2) 0.5224(3) 0.0265(15) Uani 1 1 d . . . . .
H19 H 0.599132 0.117399 0.556407 0.032 Uiso 1 1 calc DR U . . .
C20 C 0.6141(7) 0.1661(3) 0.4742(3) 0.0185(13) Uani 1 1 d . . . . .
C21 C 0.7090(7) 0.1722(2) 0.4175(3) 0.0163(13) Uani 1 1 d . . . . .
C22 C 0.8568(8) 0.1432(3) 0.4174(3) 0.0204(14) Uani 1 1 d . . . . .
H22 H 0.922619 0.146915 0.380689 0.024 Uiso 1 1 calc R U . . .
C23 C 0.4607(8) 0.1973(3) 0.4695(3) 0.0184(14) Uani 1 1 d . . . . .
C24 C 0.3416(8) 0.2036(3) 0.5178(3) 0.0198(14) Uani 1 1 d . . . . .
C25 C 0.3570(8) 0.1892(2) 0.5869(3) 0.0238(15) Uani 1 1 d . . . . .
H25 H 0.459466 0.176634 0.605248 0.029 Uiso 1 1 calc DR U . . .
C26 C 0.2353(9) 0.1928(3) 0.6254(4) 0.0288(16) Uani 1 1 d . . . . .
H26 H 0.250119 0.180834 0.670110 0.035 Uiso 1 1 calc R U . . .
C27 C 0.0830(9) 0.2140(3) 0.6019(4) 0.0326(17) Uani 1 1 d . . . . .
H27 H -0.004684 0.215707 0.630246 0.039 Uiso 1 1 calc R U . . .
C28 C 0.0628(8) 0.2319(3) 0.5388(3) 0.0272(16) Uani 1 1 d . . . . .
H28 H -0.038831 0.247364 0.523227 0.033 Uiso 1 1 calc R U . . .
C29 C 0.1910(7) 0.2281(3) 0.4955(3) 0.0198(13) Uani 1 1 d . . . . .
C30 C 0.2833(7) 0.2445(3) 0.3941(3) 0.0223(14) Uani 1 1 d . . . . .
H30 H 0.265323 0.259364 0.350721 0.027 Uiso 1 1 calc R U . . .
C31 C 0.9636(10) 0.5145(3) 0.0973(4) 0.044(2) Uani 1 1 d . . . . .
H31A H 0.873434 0.497959 0.070134 0.066 Uiso 1 1 calc R U . . .
H31B H 1.049138 0.526623 0.068867 0.066 Uiso 1 1 calc R U . . .
H31C H 0.924331 0.547155 0.121468 0.066 Uiso 1 1 calc R U . . .
C32 C 0.9271(9) 0.4504(3) 0.1873(3) 0.0281(16) Uani 1 1 d . . . . .
C33 C 0.7640(9) 0.4631(3) 0.1893(3) 0.0286(16) Uani 1 1 d . . . . .
H33 H 0.715459 0.490100 0.159634 0.034 Uiso 1 1 calc R U . . .
C34 C 0.6710(8) 0.4362(3) 0.2350(3) 0.0265(15) Uani 1 1 d . . . . .
H34 H 0.558111 0.444195 0.235417 0.032 Uiso 1 1 calc R U . . .
C35 C 0.7411(8) 0.3979(3) 0.2801(3) 0.0205(14) Uani 1 1 d . . . . .
C36 C 0.9074(9) 0.3866(3) 0.2783(4) 0.0300(17) Uani 1 1 d . . . . .
H36 H 0.957801 0.360693 0.308921 0.036 Uiso 1 1 calc R U . . .
C37 C 0.9986(9) 0.4128(3) 0.2323(4) 0.0356(18) Uani 1 1 d . . . . .
H37 H 1.111555 0.404897 0.231487 0.043 Uiso 1 1 calc R U . . .
C38 C 0.1833(13) 0.5666(4) 0.4718(5) 0.066(3) Uani 1 1 d . . . . .
H38A H 0.275951 0.567862 0.504440 0.098 Uiso 1 1 calc R U . . .
H38B H 0.089322 0.585016 0.490122 0.098 Uiso 1 1 calc R U . . .
H38C H 0.211425 0.586440 0.431638 0.098 Uiso 1 1 calc R U . . .
C39 C 0.2623(10) 0.4767(4) 0.4273(4) 0.042(2) Uani 1 1 d . . . . .
C40 C 0.2108(11) 0.4251(4) 0.4062(5) 0.051(2) Uani 1 1 d . . . . .
H40 H 0.103095 0.413195 0.413261 0.061 Uiso 1 1 calc R U . . .
C41 C 0.3129(9) 0.3901(4) 0.3747(4) 0.0390(19) Uani 1 1 d . . . . .
H41 H 0.275210 0.354149 0.359400 0.047 Uiso 1 1 calc R U . . .
C42 C 0.4725(9) 0.4067(3) 0.3648(3) 0.0304(17) Uani 1 1 d . . . . .
C43 C 0.5256(10) 0.4590(3) 0.3870(4) 0.0371(19) Uani 1 1 d . . . . .
H43 H 0.633840 0.470814 0.380977 0.044 Uiso 1 1 calc R U . . .
C44 C 0.4164(11) 0.4953(3) 0.4193(4) 0.043(2) Uani 1 1 d . . . . .
H44 H 0.450469 0.531493 0.434882 0.052 Uiso 1 1 calc R U . . .
F1 F 0.103(2) 0.0679(9) 0.3080(7) 0.031(4) Uani 0.39(2) 1 d . U P A 1
F2 F 0.1906(18) 0.0016(7) 0.2526(12) 0.023(4) Uani 0.39(2) 1 d . U P A 1
F3 F 0.0766(6) 0.0691(2) 0.2071(3) 0.0588(14) Uani 1 1 d . U . . .
F4 F 1.0543(5) 0.02801(16) 0.4395(2) 0.0370(11) Uani 1 1 d . . . . .
F5 F 1.1378(5) 0.07026(19) 0.5292(2) 0.0397(11) Uani 1 1 d . . . . .
F6 F 1.1773(4) 0.10743(16) 0.4347(2) 0.0289(9) Uani 1 1 d . . . . .
Ir1 Ir 0.61518(3) 0.22353(2) 0.34635(2) 0.01570(9) Uani 1 1 d . . . . .
N1 N 1.0655(6) 0.2355(2) 0.2525(3) 0.0253(13) Uani 1 1 d . . . . .
N2 N 0.7982(6) 0.2139(2) 0.2838(2) 0.0173(11) Uani 1 1 d . . . . .
N3 N 0.4332(6) 0.2225(2) 0.4102(2) 0.0173(11) Uani 1 1 d . . . . .
N4 N 0.1621(6) 0.2470(2) 0.4324(3) 0.0246(13) Uani 1 1 d . . . . .
O1 O 1.0276(6) 0.4733(2) 0.1432(3) 0.0379(13) Uani 1 1 d . . . . .
O2 O 0.1446(8) 0.5097(3) 0.4565(3) 0.0595(18) Uani 1 1 d . . . . .
P1 P 0.6106(2) 0.35644(7) 0.33011(8) 0.0198(4) Uani 1 1 d . . . . .
S1 S 0.7338(2) 0.31158(7) 0.40184(8) 0.0214(4) Uani 1 1 d . . . . .
S2 S 0.4879(2) 0.29893(7) 0.27302(8) 0.0216(4) Uani 1 1 d . . . . .
F1A F 0.0626(18) 0.0925(8) 0.2957(7) 0.024(4) Uani 0.293(16) 1 d . U P A 2
F2A F 0.176(2) 0.0112(8) 0.2876(14) 0.051(6) Uani 0.293(16) 1 d . U P A 2
F2B F 0.204(2) -0.0035(7) 0.2352(10) 0.024(5) Uani 0.32(2) 1 d . U P A 3
F1B F 0.150(2) 0.0453(9) 0.3217(8) 0.032(5) Uani 0.32(2) 1 d . U P A 3

loop_
_atom_site_aniso_label
_atom_site_aniso_U_11
_atom_site_aniso_U_22
_atom_site_aniso_U_33
_atom_site_aniso_U_23
_atom_site_aniso_U_13
_atom_site_aniso_U_12
C1 0.046(5) 0.040(5) 0.030(5) 0.000(4) -0.001(4) -0.018(4)
C2 0.035(4) 0.031(4) 0.025(4) 0.006(3) -0.004(3) -0.014(3)
C3 0.046(5) 0.028(4) 0.029(4) -0.007(3) 0.001(3) -0.016(4)
C4 0.038(4) 0.023(4) 0.027(4) -0.003(3) 0.008(3) -0.004(3)
C5 0.023(3) 0.022(3) 0.018(3) 0.002(3) 0.007(3) -0.008(3)
C6 0.024(3) 0.019(3) 0.011(3) 0.001(2) 0.003(2) -0.002(3)
C7 0.026(4) 0.030(4) 0.024(4) 0.002(3) -0.001(3) -0.003(3)
C8 0.020(3) 0.018(3) 0.016(3) 0.004(3) 0.001(3) 0.003(3)
C9 0.026(4) 0.016(3) 0.019(3) 0.005(3) 0.005(3) 0.003(3)
C10 0.030(4) 0.025(4) 0.023(4) -0.004(3) 0.006(3) 0.003(3)
C11 0.043(5) 0.033(4) 0.023(4) 0.001(3) 0.009(3) 0.002(4)
C12 0.036(4) 0.046(5) 0.027(4) 0.006(3) 0.021(3) 0.010(4)
C13 0.030(4) 0.038(4) 0.034(4) 0.008(3) 0.016(3) 0.003(3)
C14 0.023(4) 0.022(3) 0.027(4) 0.003(3) 0.011(3) 0.001(3)
C15 0.021(3) 0.024(4) 0.020(4) 0.004(3) 0.002(3) 0.000(3)
C16 0.028(4) 0.022(4) 0.033(4) 0.003(3) 0.004(3) 0.001(3)
C17 0.020(3) 0.016(3) 0.026(4) -0.003(3) 0.005(3) 0.000(3)
C18 0.025(4) 0.025(4) 0.026(4) 0.009(3) 0.007(3) 0.006(3)
C19 0.029(4) 0.029(4) 0.022(4) 0.007(3) 0.005(3) -0.001(3)
C20 0.021(3) 0.012(3) 0.023(3) 0.003(3) 0.008(3) 0.002(3)
C21 0.020(3) 0.012(3) 0.016(3) 0.001(2) -0.007(2) -0.004(3)
C22 0.021(3) 0.019(3) 0.022(4) 0.000(3) 0.005(3) -0.003(3)
C23 0.020(3) 0.019(3) 0.017(3) -0.001(3) 0.000(3) -0.009(3)
C24 0.023(3) 0.015(3) 0.021(4) -0.002(3) 0.005(3) 0.000(3)
C25 0.027(4) 0.023(4) 0.022(4) 0.005(3) 0.004(3) 0.001(3)
C26 0.034(4) 0.029(4) 0.023(4) 0.004(3) 0.008(3) 0.000(3)
C27 0.031(4) 0.036(4) 0.032(4) -0.004(3) 0.015(3) 0.002(3)
C28 0.024(4) 0.032(4) 0.026(4) -0.003(3) 0.006(3) 0.002(3)
C29 0.015(3) 0.020(3) 0.024(4) -0.001(3) -0.001(2) 0.002(3)
C30 0.015(3) 0.032(4) 0.020(4) 0.005(3) 0.002(3) 0.001(3)
C31 0.050(5) 0.044(5) 0.038(5) 0.016(4) 0.000(4) -0.019(4)
C32 0.031(4) 0.025(4) 0.028(4) 0.002(3) 0.004(3) -0.009(3)
C33 0.039(4) 0.022(4) 0.025(4) 0.007(3) -0.002(3) -0.001(3)
C34 0.026(4) 0.022(3) 0.032(4) 0.003(3) 0.007(3) 0.006(3)
C35 0.021(3) 0.018(3) 0.022(4) -0.001(3) 0.002(3) -0.001(3)
C36 0.031(4) 0.025(4) 0.033(4) 0.006(3) -0.007(3) -0.006(3)
C37 0.021(4) 0.032(4) 0.054(5) -0.003(4) -0.001(3) -0.003(3)
C38 0.087(8) 0.054(6) 0.056(7) -0.025(5) 0.001(5) 0.020(6)
C39 0.046(5) 0.046(5) 0.035(5) 0.009(4) 0.013(4) 0.010(4)
C40 0.051(6) 0.043(5) 0.062(6) -0.002(4) 0.024(5) 0.012(4)
C41 0.034(4) 0.041(5) 0.043(5) 0.001(4) 0.015(4) 0.012(4)
C42 0.048(5) 0.026(4) 0.017(4) 0.006(3) 0.001(3) 0.014(3)
C43 0.051(5) 0.030(4) 0.030(4) -0.002(3) 0.000(4) 0.009(4)
C44 0.065(6) 0.028(4) 0.036(5) -0.007(4) -0.002(4) 0.006(4)
F1 0.030(4) 0.031(5) 0.032(4) 0.000(2) 0.002(2) -0.002(2)
F2 0.024(5) 0.023(5) 0.023(5) 0.000(2) 0.002(2) -0.0035(19)
F3 0.051(2) 0.060(2) 0.065(2) 0.0030(17) -0.0031(16) -0.0020(16)
F4 0.036(2) 0.015(2) 0.061(3) -0.0002(19) 0.012(2) 0.0034(17)
F5 0.031(2) 0.050(3) 0.038(3) 0.013(2) -0.0011(19) 0.014(2)
F6 0.017(2) 0.030(2) 0.041(2) 0.0045(18) 0.0091(17) -0.0006(17)
Ir1 0.01452(13) 0.01794(13) 0.01487(13) 0.00075(11) 0.00275(8) -0.00096(11)
N1 0.019(3) 0.030(3) 0.027(3) 0.004(2) 0.005(2) 0.001(2)
N2 0.018(3) 0.019(3) 0.015(3) 0.002(2) 0.002(2) -0.005(2)
N3 0.015(3) 0.020(3) 0.018(3) -0.001(2) 0.003(2) -0.006(2)
N4 0.019(3) 0.030(3) 0.025(3) -0.001(3) 0.002(2) 0.004(2)
O1 0.031(3) 0.040(3) 0.043(3) 0.008(3) 0.008(2) -0.010(2)
O2 0.065(4) 0.048(4) 0.069(5) -0.003(3) 0.033(3) 0.011(3)
P1 0.0245(9) 0.0170(8) 0.0178(9) 0.0014(7) 0.0000(7) 0.0039(7)
S1 0.0258(9) 0.0215(8) 0.0163(8) 0.0004(6) -0.0033(6) 0.0009(7)
S2 0.0211(8) 0.0267(8) 0.0168(8) 0.0019(7) 0.0001(6) -0.0014(7)
F1A 0.022(4) 0.023(5) 0.025(4) 0.001(2) 0.001(2) 0.000(2)
F2A 0.051(6) 0.051(6) 0.053(6) 0.000(2) 0.003(2) -0.001(2)
F2B 0.025(6) 0.024(6) 0.025(6) -0.001(2) 0.003(2) -0.002(2)
F1B 0.032(5) 0.033(5) 0.032(5) 0.000(2) 0.004(2) -0.001(2)

loop_
_atom_type_symbol
_atom_type_description
_atom_type_scat_dispersion_real
_atom_type_scat_dispersion_imag
_atom_type_scat_source
C C 0.0033 0.0016 'International Tables Vol C Tables 4.2.6.8 and 6.1.1.4'
H H 0.0000 0.0000 'International Tables Vol C Tables 4.2.6.8 and 6.1.1.4'
F F 0.0171 0.0103 'International Tables Vol C Tables 4.2.6.8 and 6.1.1.4'
Ir Ir -1.4442 7.9887 'International Tables Vol C Tables 4.2.6.8 and 6.1.1.4'
N N 0.0061 0.0033 'International Tables Vol C Tables 4.2.6.8 and 6.1.1.4'
P P 0.1023 0.0942 'International Tables Vol C Tables 4.2.6.8 and 6.1.1.4'
S S 0.1246 0.1234 'International Tables Vol C Tables 4.2.6.8 and 6.1.1.4'
O O 0.0106 0.0060 'International Tables Vol C Tables 4.2.6.8 and 6.1.1.4'

loop_
_geom_angle_atom_site_label_1
_geom_angle_atom_site_label_2
_geom_angle_atom_site_label_3
_geom_angle
F1 C1 F3 105.6(12)
F2A C1 F3 123.2(12)
F1 C1 F2 107.1(12)
F3 C1 F2 102.5(10)
F3 C1 F1B 130.1(10)
F1 C1 C2 115.8(8)
F2A C1 C2 117.7(11)
F3 C1 C2 112.6(7)
F2 C1 C2 112.3(9)
F1B C1 C2 110.7(8)
F2A C1 F1A 100.8(13)
F3 C1 F1A 83.6(8)
C2 C1 F1A 111.3(8)
F3 C1 F2B 94.6(9)
F1B C1 F2B 96.7(11)
C2 C1 F2B 105.8(9)
C7 C2 C3 121.2(7)
C7 C2 C1 119.8(7)
C3 C2 C1 119.0(7)
C4 C3 C2 119.5(7)
C4 C3 H3 120.2
C2 C3 H3 120.2
C3 C4 C5 119.8(7)
C3 C4 H4 120.1
C5 C4 H4 120.1
C4 C5 C6 120.9(6)
C4 C5 C8 124.2(6)
C6 C5 C8 114.3(6)
C7 C6 C5 116.6(6)
C7 C6 Ir1 128.0(5)
C5 C6 Ir1 115.4(4)
C2 C7 C6 121.2(7)
C2 C7 H7 119.4
C6 C7 H7 119.4
N2 C8 C9 118.4(6)
N2 C8 C5 112.8(5)
C9 C8 C5 128.9(6)
C14 C9 C8 117.3(6)
C14 C9 C10 117.3(6)
C8 C9 C10 125.2(6)
C11 C10 C9 120.4(7)
C11 C10 H10 119.8
C9 C10 H10 119.8
C10 C11 C12 121.0(7)
C10 C11 H11 119.5
C12 C11 H11 119.5
C13 C12 C11 120.4(7)
C13 C12 H12 119.8
C11 C12 H12 119.8
C12 C13 C14 119.6(7)
C12 C13 H13 120.2
C14 C13 H13 120.2
N1 C14 C13 117.9(6)
N1 C14 C9 121.2(6)
C13 C14 C9 121.0(7)
N1 C15 N2 126.6(6)
N1 C15 H15 116.7
N2 C15 H15 116.7
F4 C16 F5 106.4(5)
F4 C16 F6 105.1(5)
F5 C16 F6 105.3(5)
F4 C16 C17 113.6(6)
F5 C16 C17 112.7(6)
F6 C16 C17 113.0(5)
C22 C17 C18 121.1(6)
C22 C17 C16 119.5(6)
C18 C17 C16 119.4(6)
C19 C18 C17 117.7(6)
C19 C18 H18 121.1
C17 C18 H18 121.1
C18 C19 C20 124.8(6)
C18 C19 H19 117.6
C20 C19 H19 117.6
C19 C20 C21 116.9(5)
C19 C20 C23 128.6(6)
C21 C20 C23 114.0(5)
C22 C21 C20 117.9(5)
C22 C21 Ir1 126.5(5)
C20 C21 Ir1 115.6(4)
C17 C22 C21 120.9(6)
C17 C22 H22 119.5
C21 C22 H22 119.5
N3 C23 C24 118.5(6)
N3 C23 C20 112.3(5)
C24 C23 C20 129.2(6)
C29 C24 C25 115.5(6)
C29 C24 C23 116.5(6)
C25 C24 C23 128.0(6)
C26 C25 C24 122.6(6)
C26 C25 H25 118.7
C24 C25 H25 118.7
C25 C26 C27 121.3(7)
C25 C26 H26 119.3
C27 C26 H26 119.3
C28 C27 C26 119.4(7)
C28 C27 H27 120.3
C26 C27 H27 120.3
C27 C28 C29 120.9(6)
C27 C28 H28 119.6
C29 C28 H28 119.6
N4 C29 C24 122.2(6)
N4 C29 C28 117.8(6)
C24 C29 C28 120.0(6)
N4 C30 N3 126.2(6)
N4 C30 H30 116.9
N3 C30 H30 116.9
O1 C31 H31A 109.5
O1 C31 H31B 109.5
H31A C31 H31B 109.5
O1 C31 H31C 109.5
H31A C31 H31C 109.5
H31B C31 H31C 109.5
O1 C32 C37 115.8(7)
O1 C32 C33 124.3(6)
C37 C32 C33 119.9(7)
C32 C33 C34 119.8(6)
C32 C33 H33 120.1
C34 C33 H33 120.1
C35 C34 C33 120.8(6)
C35 C34 H34 119.6
C33 C34 H34 119.6
C34 C35 C36 118.5(6)
C34 C35 P1 119.0(5)
C36 C35 P1 121.7(5)
C37 C36 C35 120.4(7)
C37 C36 H36 119.8
C35 C36 H36 119.8
C32 C37 C36 120.5(7)
C32 C37 H37 119.8
C36 C37 H37 119.8
O2 C38 H38A 109.5
O2 C38 H38B 109.5
H38A C38 H38B 109.5
O2 C38 H38C 109.5
H38A C38 H38C 109.5
H38B C38 H38C 109.5
C44 C39 C40 122.1(8)
C44 C39 O2 122.9(8)
C40 C39 O2 115.0(8)
C41 C40 C39 120.3(9)
C41 C40 H40 119.9
C39 C40 H40 119.9
C40 C41 C42 120.5(8)
C40 C41 H41 119.8
C42 C41 H41 119.8
C43 C42 C41 119.2(7)
C43 C42 P1 121.3(6)
C41 C42 P1 119.2(6)
C42 C43 C44 119.5(8)
C42 C43 H43 120.3
C44 C43 H43 120.3
C39 C44 C43 118.5(8)
C39 C44 H44 120.8
C43 C44 H44 120.8
C21 Ir1 C6 94.8(2)
C21 Ir1 N3 78.6(2)
C6 Ir1 N3 95.9(2)
C21 Ir1 N2 96.4(2)
C6 Ir1 N2 79.2(2)
N3 Ir1 N2 172.8(2)
C21 Ir1 S2 170.31(18)
C6 Ir1 S2 93.08(18)
N3 Ir1 S2 95.02(15)
N2 Ir1 S2 90.55(14)
C21 Ir1 S1 93.24(17)
C6 Ir1 S1 170.56(18)
N3 Ir1 S1 90.41(14)
N2 Ir1 S1 95.04(14)
S2 Ir1 S1 79.38(5)
C15 N1 C14 116.8(6)
C15 N2 C8 118.5(5)
C15 N2 Ir1 124.6(4)
C8 N2 Ir1 117.0(4)
C23 N3 C30 119.0(5)
C23 N3 Ir1 118.7(4)
C30 N3 Ir1 122.3(4)
C30 N4 C29 116.6(6)
C32 O1 C31 118.8(6)
C39 O2 C38 118.1(7)
C35 P1 C42 105.6(3)
C35 P1 S2 109.8(2)
C42 P1 S2 111.1(3)
C35 P1 S1 113.4(2)
C42 P1 S1 111.4(2)
S2 P1 S1 105.75(10)
P1 S1 Ir1 87.03(7)
P1 S2 Ir1 87.82(7)

loop_
_geom_bond_atom_site_label_1
_geom_bond_atom_site_label_2
_geom_bond_distance
C1 F1 1.267(14)
C1 F2A 1.26(2)
C1 F3 1.299(9)
C1 F2 1.321(18)
C1 F1B 1.382(18)
C1 C2 1.508(10)
C1 F1A 1.523(18)
C1 F2B 1.52(2)
C2 C7 1.386(10)
C2 C3 1.381(10)
C3 C4 1.375(10)
C3 H3 0.9500
C4 C5 1.407(9)
C4 H4 0.9500
C5 C6 1.421(8)
C5 C8 1.459(9)
C6 C7 1.395(9)
C6 Ir1 2.001(6)
C7 H7 0.9500
C8 N2 1.359(8)
C8 C9 1.431(9)
C9 C14 1.424(9)
C9 C10 1.429(9)
C10 C11 1.367(9)
C10 H10 0.9500
C11 C12 1.403(11)
C11 H11 0.9500
C12 C13 1.373(11)
C12 H12 0.9500
C13 C14 1.400(9)
C13 H13 0.9500
C14 N1 1.376(9)
C15 N1 1.302(8)
C15 N2 1.367(8)
C15 H15 0.9500
C16 F4 1.338(8)
C16 F5 1.347(8)
C16 F6 1.357(8)
C16 C17 1.480(9)
C17 C22 1.393(9)
C17 C18 1.396(9)
C18 C19 1.326(8)
C18 H18 0.9500
C19 C20 1.413(9)
C19 H19 0.9500
C20 C21 1.436(9)
C20 C23 1.463(9)
C21 C22 1.398(9)
C21 Ir1 2.005(6)
C22 H22 0.9500
C23 N3 1.349(8)
C23 C24 1.434(9)
C24 C29 1.419(9)
C24 C25 1.440(9)
C25 C26 1.310(9)
C25 H25 0.9500
C26 C27 1.409(10)
C26 H26 0.9500
C27 C28 1.348(10)
C27 H27 0.9500
C28 C29 1.416(9)
C28 H28 0.9500
C29 N4 1.363(8)
C30 N4 1.303(8)
C30 N3 1.362(8)
C30 H30 0.9500
C31 O1 1.426(9)
C31 H31A 0.9800
C31 H31B 0.9800
C31 H31C 0.9800
C32 O1 1.366(8)
C32 C37 1.381(10)
C32 C33 1.380(10)
C33 C34 1.391(9)
C33 H33 0.9500
C34 C35 1.387(9)
C34 H34 0.9500
C35 C36 1.399(9)
C35 P1 1.810(6)
C36 C37 1.380(10)
C36 H36 0.9500
C37 H37 0.9500
C38 O2 1.415(11)
C38 H38A 0.9800
C38 H38B 0.9800
C38 H38C 0.9800
C39 C44 1.362(12)
C39 C40 1.353(12)
C39 O2 1.403(10)
C40 C41 1.366(11)
C40 H40 0.9500
C41 C42 1.399(11)
C41 H41 0.9500
C42 C43 1.379(10)
C42 P1 1.815(7)
C43 C44 1.430(11)
C43 H43 0.9500
C44 H44 0.9500
Ir1 N3 2.038(5)
Ir1 N2 2.040(5)
Ir1 S2 2.5108(17)
Ir1 S1 2.5351(16)
P1 S2 2.018(2)
P1 S1 2.024(2)
